data_4117824
loop_
_publ_author_name
'Nanda D. Paul'
'Utpal Rana'
'Sreetosh Goswami'
'Tapan K. Mondal'
'Sreebrata Goswami'

_publ_section_title
;
 Azo Anion Radical Complex of Rhodium as a Molecular Memory Switching
 Device: Isolation, Characterization, and Evaluation of Current-Voltage
 Characteristics
;
_journal_name_full 'Journal of the American Chemical Society'
_journal_page_first 6520
_journal_page_last 6523
_journal_paper_doi 10.1021/ja212197s
_journal_volume 134
_journal_year 2012
_chemical_formula_moiety 'C33 H24 Cl3 N9 Rh, C F3 O3 S'
_chemical_formula_sum 'C34 H24 Cl3 F3 N9 O3 Rh S'
_chemical_formula_weight 904.95
_chemical_name_systematic
;
 ?
;
_space_group_IT_number 14
_symmetry_cell_setting monoclinic
_symmetry_space_group_name_Hall '-P 2ybc'
_symmetry_space_group_name_H-M 'P 1 21/c 1'
_atom_sites_solution_hydrogens geom
_atom_sites_solution_primary direct
_atom_sites_solution_secondary difmap
_audit_creation_method SHELXL-97
_cell_angle_alpha 90.00
_cell_angle_beta 114.1460(10)
_cell_angle_gamma 90.00
_cell_formula_units_Z 4
_cell_length_a 12.5259(4)
_cell_length_b 21.7719(7)
_cell_length_c 14.6165(5)
_cell_measurement_temperature 120(2)
_cell_measurement_theta_max 27.6
_cell_measurement_theta_min 1.8
_cell_volume 3637.3(2)
_computing_cell_refinement 'Bruker SMART'
_computing_data_collection 'Bruker SMART'
_computing_data_reduction 'Bruker SAINT'
_computing_molecular_graphics 'Bruker SHELXTL'
_computing_publication_material 'Bruker SHELXTL'
_computing_structure_refinement 'SHELXL-97 (Sheldrick, 1997)'
_computing_structure_solution 'SHELXL-97 (Sheldrick, 1997)'
_diffrn_ambient_temperature 120(2)
_diffrn_measured_fraction_theta_full 0.989
_diffrn_measured_fraction_theta_max 0.989
_diffrn_measurement_device_type 'CCD area detector'
_diffrn_measurement_method 'phi SCANS'
_diffrn_radiation_monochromator graphite
_diffrn_radiation_source 'fine-focus sealed tube'
_diffrn_radiation_type MoK\a
_diffrn_radiation_wavelength 0.71073
_diffrn_reflns_av_R_equivalents 0.0470
_diffrn_reflns_av_sigmaI/netI 0.0341
_diffrn_reflns_limit_h_max 13
_diffrn_reflns_limit_h_min -16
_diffrn_reflns_limit_k_max 28
_diffrn_reflns_limit_k_min -28
_diffrn_reflns_limit_l_max 19
_diffrn_reflns_limit_l_min -18
_diffrn_reflns_number 50427
_diffrn_reflns_theta_full 27.61
_diffrn_reflns_theta_max 27.61
_diffrn_reflns_theta_min 1.78
_exptl_absorpt_coefficient_mu 0.831
_exptl_absorpt_correction_T_max 0.5448
_exptl_absorpt_correction_T_min 0.4968
_exptl_absorpt_correction_type empirical
_exptl_absorpt_process_details SADABS
_exptl_crystal_colour Brown
_exptl_crystal_density_diffrn 1.652
_exptl_crystal_description plate
_exptl_crystal_F_000 2828
_exptl_crystal_size_max 0.20
_exptl_crystal_size_mid 0.17
_exptl_crystal_size_min 0.17
_refine_diff_density_max 1.250
_refine_diff_density_min -0.392
_refine_diff_density_rms 0.079
_refine_ls_extinction_method none
_refine_ls_goodness_of_fit_ref 1.033
_refine_ls_hydrogen_treatment constr
_refine_ls_matrix_type full
_refine_ls_number_parameters 487
_refine_ls_number_reflns 8357
_refine_ls_number_restraints 0
_refine_ls_restrained_S_all 1.033
_refine_ls_R_factor_all 0.0472
_refine_ls_R_factor_gt 0.0325
_refine_ls_shift/su_max 0.001
_refine_ls_shift/su_mean 0.000
_refine_ls_structure_factor_coef Fsqd
_refine_ls_weighting_details 'calc w=1/[\s^2^(Fo^2^)+(0.0425P)^2^+1.7852P] where P=(Fo^2^+2Fc^2^)/3'
_refine_ls_weighting_scheme calc
_refine_ls_wR_factor_gt 0.0770
_refine_ls_wR_factor_ref 0.0842
_reflns_number_gt 6665
_reflns_number_total 8357
_reflns_threshold_expression >2sigma(I)
_cod_data_source_file ja212197s_si_002.cif
_cod_data_source_block Rh_SG_0m
_cod_depositor_comments
;
The following automatic conversions were performed:

'_refine_ls_hydrogen_treatment' value 'constrn' was replaced with the
value 'constr' as specified in the replacement file
'src/cod-tools/trunk/data/replacement-values/replacement_values.lst'.

Automatic conversion script
Id: cif_fix_values 5376 2017-05-30 11:51:03Z andrius 
;
_cod_original_sg_symbol_H-M 'P 21/c'
_cod_database_code 4117824

loop_
_symmetry_equiv_pos_as_xyz
'x, y, z'
'-x, y+1/2, -z+1/2'
'-x, -y, -z'
'x, -y-1/2, z-1/2'

loop_
_atom_site_label
_atom_site_type_symbol
_atom_site_fract_x
_atom_site_fract_y
_atom_site_fract_z
_atom_site_U_iso_or_equiv
_atom_site_adp_type
_atom_site_occupancy
_atom_site_symmetry_multiplicity
_atom_site_calc_flag
_atom_site_refinement_flags
Rh1 Rh 0.150347(16) 0.162556(8) 0.508570(13) 0.02054(6) Uani 1 1 d .
Cl2 Cl -0.25068(6) 0.41639(3) 0.48114(5) 0.03866(16) Uani 1 1 d .
S1 S 0.61465(6) 0.18137(3) 0.51476(5) 0.03497(16) Uani 1 1 d .
Cl1 Cl -0.03644(8) 0.03834(3) 0.88294(5) 0.04437(18) Uani 1 1 d .
F1 F 0.46513(17) 0.17509(9) 0.32620(14) 0.0582(5) Uani 1 1 d .
N2 N 0.16515(19) 0.03062(9) 0.53283(16) 0.0302(5) Uani 1 1 d .
F3 F 0.64105(19) 0.19159(11) 0.34650(15) 0.0714(6) Uani 1 1 d .
N9 N 0.17070(18) 0.24356(9) 0.44307(14) 0.0245(4) Uani 1 1 d .
C6 C 0.0845(2) 0.07086(10) 0.63658(18) 0.0253(5) Uani 1 1 d .
C19 C -0.0310(2) 0.37417(11) 0.58272(19) 0.0299(5) Uani 1 1 d .
H19 H -0.0131 0.4136 0.6090 0.036 Uiso 1 1 calc R
F2 F 0.5887(2) 0.10132(9) 0.37330(17) 0.0742(6) Uani 1 1 d .
N7 N 0.00076(18) 0.16673(9) 0.38350(14) 0.0239(4) Uani 1 1 d .
N5 N 0.19311(18) 0.23171(9) 0.68815(14) 0.0259(4) Uani 1 1 d .
O3 O 0.59568(18) 0.24676(9) 0.50870(15) 0.0420(5) Uani 1 1 d .
C16 C 0.2886(2) 0.19253(11) 0.71257(17) 0.0255(5) Uani 1 1 d .
C13 C 0.4788(2) 0.11968(13) 0.7571(2) 0.0374(6) Uani 1 1 d .
H13 H 0.5435 0.0945 0.7709 0.045 Uiso 1 1 calc R
C10 C -0.0435(2) 0.09517(11) 0.7175(2) 0.0320(6) Uani 1 1 d .
H10 H -0.1044 0.1181 0.7209 0.038 Uiso 1 1 calc R
C17 C 0.0250(2) 0.27026(10) 0.57023(17) 0.0237(5) Uani 1 1 d .
N3 N 0.11686(18) 0.07985(9) 0.55600(15) 0.0252(4) Uani 1 1 d .
N1 N 0.21007(17) 0.10321(9) 0.43464(15) 0.0247(4) Uani 1 1 d .
N8 N 0.07845(18) 0.26069(9) 0.36124(15) 0.0273(4) Uani 1 1 d .
O2 O 0.73558(19) 0.16357(10) 0.56189(18) 0.0529(6) Uani 1 1 d .
N6 N 0.11459(17) 0.22409(9) 0.59950(14) 0.0227(4) Uani 1 1 d .
C14 C 0.4686(2) 0.15378(13) 0.8327(2) 0.0387(7) Uani 1 1 d .
H14 H 0.5256 0.1514 0.8979 0.046 Uiso 1 1 calc R
C21 C -0.1730(2) 0.30197(11) 0.47461(18) 0.0268(5) Uani 1 1 d .
H21 H -0.2492 0.2934 0.4295 0.032 Uiso 1 1 calc R
O1 O 0.5353(2) 0.14680(12) 0.54071(19) 0.0639(7) Uani 1 1 d .
C28 C 0.2492(2) 0.29201(11) 0.48944(18) 0.0255(5) Uani 1 1 d .
C20 C -0.1433(2) 0.35965(11) 0.51526(19) 0.0272(5) Uani 1 1 d .
C25 C -0.1969(2) 0.18666(13) 0.21005(19) 0.0330(6) Uani 1 1 d .
H25 H -0.2642 0.1932 0.1521 0.040 Uiso 1 1 calc R
N4 N 0.29768(18) 0.15876(8) 0.63845(15) 0.0236(4) Uani 1 1 d .
C18 C 0.0537(2) 0.32924(11) 0.61020(18) 0.0270(5) Uani 1 1 d .
H18 H 0.1297 0.3382 0.6552 0.032 Uiso 1 1 calc R
C15 C 0.3725(2) 0.19154(13) 0.81016(19) 0.0346(6) Uani 1 1 d .
H15 H 0.3644 0.2157 0.8594 0.041 Uiso 1 1 calc R
C26 C -0.1092(2) 0.22911(12) 0.24015(18) 0.0306(6) Uani 1 1 d .
H26 H -0.1162 0.2646 0.2027 0.037 Uiso 1 1 calc R
C33 C 0.3657(2) 0.27962(11) 0.55013(18) 0.0281(5) Uani 1 1 d .
H33 H 0.3916 0.2392 0.5620 0.034 Uiso 1 1 calc R
C7 C 0.1408(2) 0.02773(11) 0.71099(19) 0.0316(6) Uani 1 1 d .
H7 H 0.2036 0.0055 0.7096 0.038 Uiso 1 1 calc R
C11 C -0.0073(2) 0.10495(11) 0.64099(19) 0.0306(6) Uani 1 1 d .
H11 H -0.0446 0.1344 0.5923 0.037 Uiso 1 1 calc R
C27 C -0.0078(2) 0.21877(11) 0.32844(17) 0.0256(5) Uani 1 1 d .
C8 C 0.1042(3) 0.01777(12) 0.78651(19) 0.0358(6) Uani 1 1 d .
H8 H 0.1416 -0.0112 0.8360 0.043 Uiso 1 1 calc R
C23 C -0.0858(2) 0.12490(11) 0.35230(19) 0.0291(5) Uani 1 1 d .
H23 H -0.0781 0.0894 0.3898 0.035 Uiso 1 1 calc R
C5 C 0.2089(2) 0.04351(11) 0.46447(19) 0.0288(5) Uani 1 1 d .
C9 C 0.0118(3) 0.05118(11) 0.78810(19) 0.0322(6) Uani 1 1 d .
C29 C 0.2110(2) 0.35291(12) 0.4731(2) 0.0363(6) Uani 1 1 d .
H29 H 0.1331 0.3616 0.4327 0.044 Uiso 1 1 calc R
C4 C 0.2538(3) -0.00326(12) 0.4239(2) 0.0381(6) Uani 1 1 d .
H4 H 0.2561 -0.0437 0.4453 0.046 Uiso 1 1 calc R
C12 C 0.3924(2) 0.12313(11) 0.66087(19) 0.0286(5) Uani 1 1 d .
H12 H 0.4002 0.1002 0.6103 0.034 Uiso 1 1 calc R
C34 C 0.5754(3) 0.16096(14) 0.3831(3) 0.0463(8) Uani 1 1 d .
C24 C -0.1855(2) 0.13348(12) 0.26616(19) 0.0331(6) Uani 1 1 d .
H24 H -0.2445 0.1041 0.2457 0.040 Uiso 1 1 calc R
C1 C 0.2484(2) 0.11643(12) 0.36367(19) 0.0317(6) Uani 1 1 d .
H1 H 0.2470 0.1570 0.3432 0.038 Uiso 1 1 calc R
C22 C -0.0873(2) 0.25648(11) 0.50205(17) 0.0244(5) Uani 1 1 d .
H22 H -0.1053 0.2173 0.4748 0.029 Uiso 1 1 calc R
C32 C 0.4435(2) 0.32750(12) 0.5932(2) 0.0340(6) Uani 1 1 d .
H32 H 0.5217 0.3194 0.6334 0.041 Uiso 1 1 calc R
C2 C 0.2898(3) 0.07170(13) 0.3203(2) 0.0393(7) Uani 1 1 d .
H2 H 0.3148 0.0816 0.2703 0.047 Uiso 1 1 calc R
C30 C 0.2880(3) 0.40012(12) 0.5165(2) 0.0443(7) Uani 1 1 d .
H30 H 0.2623 0.4406 0.5061 0.053 Uiso 1 1 calc R
C31 C 0.4035(3) 0.38706(12) 0.5756(2) 0.0399(7) Uani 1 1 d .
C3 C 0.2937(3) 0.01127(13) 0.3527(2) 0.0433(7) Uani 1 1 d .
H3 H 0.3238 -0.0194 0.3257 0.052 Uiso 1 1 calc R
Cl3 Cl 0.50088(8) 0.44779(4) 0.62838(8) 0.0669(3) Uani 1 1 d .

loop_
_atom_site_aniso_label
_atom_site_aniso_U_11
_atom_site_aniso_U_22
_atom_site_aniso_U_33
_atom_site_aniso_U_23
_atom_site_aniso_U_13
_atom_site_aniso_U_12
Rh1 0.02265(11) 0.02026(9) 0.01689(9) 0.00046(7) 0.00623(7) 0.00115(7)
Cl2 0.0306(4) 0.0307(3) 0.0453(4) -0.0056(3) 0.0059(3) 0.0073(3)
S1 0.0315(4) 0.0380(3) 0.0339(4) -0.0027(3) 0.0118(3) -0.0012(3)
Cl1 0.0728(5) 0.0343(3) 0.0367(4) 0.0020(3) 0.0331(4) -0.0037(3)
F1 0.0505(12) 0.0690(13) 0.0424(11) -0.0048(9) 0.0061(9) -0.0109(10)
N2 0.0339(13) 0.0228(10) 0.0317(11) -0.0012(8) 0.0113(10) 0.0028(9)
F3 0.0763(15) 0.0976(16) 0.0566(13) -0.0239(12) 0.0438(12) -0.0333(13)
N9 0.0259(11) 0.0273(10) 0.0194(10) 0.0023(8) 0.0082(8) 0.0014(8)
C6 0.0286(14) 0.0218(11) 0.0221(12) 0.0000(9) 0.0069(10) -0.0051(10)
C19 0.0317(14) 0.0242(12) 0.0330(14) -0.0052(10) 0.0125(12) -0.0020(10)
F2 0.0819(16) 0.0584(13) 0.0740(15) -0.0330(11) 0.0234(13) -0.0006(11)
N7 0.0261(11) 0.0246(10) 0.0197(10) -0.0016(8) 0.0079(8) 0.0023(8)
N5 0.0264(11) 0.0303(10) 0.0196(10) -0.0010(8) 0.0080(9) 0.0006(9)
O3 0.0408(12) 0.0408(11) 0.0404(11) -0.0067(9) 0.0124(9) 0.0049(9)
C16 0.0274(13) 0.0284(12) 0.0206(11) 0.0018(9) 0.0097(10) -0.0009(10)
C13 0.0284(15) 0.0452(16) 0.0309(14) 0.0015(12) 0.0042(12) 0.0087(12)
C10 0.0358(15) 0.0274(12) 0.0352(14) 0.0021(10) 0.0169(12) 0.0006(11)
C17 0.0262(13) 0.0252(11) 0.0209(11) 0.0009(9) 0.0109(10) 0.0015(9)
N3 0.0268(11) 0.0213(9) 0.0260(11) 0.0017(8) 0.0092(9) 0.0009(8)
N1 0.0241(11) 0.0255(10) 0.0229(10) -0.0032(8) 0.0079(9) 0.0016(8)
N8 0.0283(12) 0.0295(10) 0.0223(10) 0.0051(8) 0.0084(9) 0.0039(9)
O2 0.0396(13) 0.0472(12) 0.0586(14) -0.0038(10) 0.0065(11) 0.0091(10)
N6 0.0244(11) 0.0240(10) 0.0197(10) 0.0008(8) 0.0088(8) 0.0004(8)
C14 0.0284(15) 0.0525(17) 0.0253(13) -0.0008(12) 0.0008(11) 0.0047(12)
C21 0.0244(13) 0.0283(12) 0.0247(12) -0.0021(10) 0.0070(11) -0.0013(10)
O1 0.0739(18) 0.0711(16) 0.0576(15) -0.0027(12) 0.0380(14) -0.0236(13)
C28 0.0272(13) 0.0251(12) 0.0260(12) 0.0031(9) 0.0128(11) -0.0004(10)
C20 0.0272(14) 0.0270(12) 0.0281(13) 0.0014(10) 0.0120(11) 0.0058(10)
C25 0.0276(14) 0.0450(15) 0.0209(12) -0.0020(11) 0.0042(11) 0.0079(12)
N4 0.0239(11) 0.0239(10) 0.0208(10) 0.0024(8) 0.0069(8) -0.0013(8)
C18 0.0254(13) 0.0273(12) 0.0250(12) -0.0017(10) 0.0069(10) -0.0019(10)
C15 0.0335(15) 0.0449(16) 0.0228(13) -0.0035(11) 0.0089(11) 0.0005(12)
C26 0.0329(15) 0.0355(13) 0.0202(12) 0.0029(10) 0.0076(11) 0.0078(11)
C33 0.0312(14) 0.0268(12) 0.0282(13) 0.0045(10) 0.0139(11) 0.0032(10)
C7 0.0352(15) 0.0267(12) 0.0290(13) 0.0020(10) 0.0092(12) 0.0030(11)
C11 0.0330(15) 0.0281(13) 0.0296(13) 0.0066(10) 0.0116(12) 0.0016(11)
C27 0.0281(13) 0.0298(12) 0.0195(11) 0.0008(9) 0.0104(10) 0.0054(10)
C8 0.0485(18) 0.0279(13) 0.0260(13) 0.0063(10) 0.0102(12) 0.0012(12)
C23 0.0295(14) 0.0260(12) 0.0266(13) -0.0027(10) 0.0062(11) 0.0020(10)
C5 0.0280(14) 0.0251(12) 0.0285(13) -0.0032(10) 0.0068(11) 0.0002(10)
C9 0.0459(17) 0.0276(12) 0.0251(13) -0.0021(10) 0.0167(12) -0.0082(11)
C29 0.0276(15) 0.0305(13) 0.0434(16) 0.0052(11) 0.0071(12) 0.0037(11)
C4 0.0421(17) 0.0267(13) 0.0452(17) -0.0073(12) 0.0176(14) 0.0018(12)
C12 0.0276(14) 0.0288(12) 0.0296(13) 0.0010(10) 0.0119(11) 0.0022(10)
C34 0.0418(19) 0.0494(18) 0.0516(19) -0.0170(15) 0.0229(16) -0.0123(14)
C24 0.0280(14) 0.0351(14) 0.0301(14) -0.0069(11) 0.0055(11) -0.0016(11)
C1 0.0325(15) 0.0352(13) 0.0259(13) -0.0045(11) 0.0105(11) -0.0009(11)
C22 0.0266(13) 0.0226(11) 0.0232(12) -0.0031(9) 0.0094(10) -0.0016(10)
C32 0.0273(14) 0.0379(15) 0.0332(14) 0.0048(11) 0.0087(12) -0.0010(11)
C2 0.0412(17) 0.0464(16) 0.0364(15) -0.0118(13) 0.0222(14) -0.0052(13)
C30 0.0435(18) 0.0236(13) 0.0531(19) 0.0039(12) 0.0067(15) 0.0017(12)
C31 0.0399(17) 0.0291(13) 0.0425(16) -0.0003(12) 0.0084(14) -0.0084(12)
C3 0.0423(18) 0.0395(15) 0.0517(18) -0.0182(13) 0.0229(15) -0.0005(13)
Cl3 0.0541(5) 0.0382(4) 0.0796(6) 0.0012(4) -0.0020(5) -0.0158(4)

loop_
_atom_type_symbol
_atom_type_description
_atom_type_scat_dispersion_real
_atom_type_scat_dispersion_imag
_atom_type_scat_source
C C 0.0033 0.0016 'International Tables Vol C Tables 4.2.6.8 and 6.1.1.4'
H H 0.0000 0.0000 'International Tables Vol C Tables 4.2.6.8 and 6.1.1.4'
N N 0.0061 0.0033 'International Tables Vol C Tables 4.2.6.8 and 6.1.1.4'
F F 0.0171 0.0103 'International Tables Vol C Tables 4.2.6.8 and 6.1.1.4'
S S 0.1246 0.1234 'International Tables Vol C Tables 4.2.6.8 and 6.1.1.4'
Cl Cl 0.1484 0.1585 'International Tables Vol C Tables 4.2.6.8 and 6.1.1.4'
Rh Rh -1.1178 0.9187 'International Tables Vol C Tables 4.2.6.8 and 6.1.1.4'
O O 0.0106 0.0060 'International Tables Vol C Tables 4.2.6.8 and 6.1.1.4'

loop_
_geom_angle_atom_site_label_1
_geom_angle_atom_site_label_2
_geom_angle_atom_site_label_3
_geom_angle
N1 Rh1 N7 87.35(8)
N1 Rh1 N3 77.80(8)
N7 Rh1 N3 95.99(8)
N1 Rh1 N4 94.60(8)
N7 Rh1 N4 177.65(8)
N3 Rh1 N4 83.17(8)
N1 Rh1 N6 171.51(8)
N7 Rh1 N6 100.90(8)
N3 Rh1 N6 103.07(8)
N4 Rh1 N6 77.20(8)
N1 Rh1 N9 98.93(8)
N7 Rh1 N9 77.69(8)
N3 Rh1 N9 173.09(8)
N4 Rh1 N9 103.26(8)
N6 Rh1 N9 81.08(8)
O1 S1 O2 116.46(16)
O1 S1 O3 115.19(15)
O2 S1 O3 114.27(13)
O1 S1 C34 103.65(15)
O2 S1 C34 102.40(15)
O3 S1 C34 102.02(14)
N3 N2 C5 112.5(2)
N8 N9 C28 113.57(19)
N8 N9 Rh1 115.33(15)
C28 N9 Rh1 127.40(15)
C7 C6 C11 119.2(2)
C7 C6 N3 121.4(2)
C11 C6 N3 119.4(2)
C18 C19 C20 118.9(2)
C18 C19 H19 120.6
C20 C19 H19 120.6
C23 N7 C27 120.2(2)
C23 N7 Rh1 126.78(16)
C27 N7 Rh1 113.04(16)
N6 N5 C16 113.89(19)
N4 C16 C15 122.7(2)
N4 C16 N5 118.2(2)
C15 C16 N5 119.0(2)
C14 C13 C12 119.7(3)
C14 C13 H13 120.2
C12 C13 H13 120.2
C9 C10 C11 119.0(3)
C9 C10 H10 120.5
C11 C10 H10 120.5
C22 C17 C18 120.8(2)
C22 C17 N6 120.2(2)
C18 C17 N6 118.9(2)
N2 N3 C6 114.49(19)
N2 N3 Rh1 116.38(16)
C6 N3 Rh1 125.35(15)
C1 N1 C5 120.2(2)
C1 N1 Rh1 127.34(17)
C5 N1 Rh1 112.46(16)
N9 N8 C27 113.94(19)
N5 N6 C17 113.27(18)
N5 N6 Rh1 117.28(15)
C17 N6 Rh1 127.78(15)
C13 C14 C15 119.1(2)
C13 C14 H14 120.4
C15 C14 H14 120.4
C20 C21 C22 119.0(2)
C20 C21 H21 120.5
C22 C21 H21 120.5
C33 C28 C29 119.4(2)
C33 C28 N9 120.3(2)
C29 C28 N9 120.3(2)
C21 C20 C19 122.2(2)
C21 C20 Cl2 118.93(19)
C19 C20 Cl2 118.85(19)
C26 C25 C24 119.9(2)
C26 C25 H25 120.0
C24 C25 H25 120.0
C12 N4 C16 118.3(2)
C12 N4 Rh1 128.67(17)
C16 N4 Rh1 112.56(16)
C19 C18 C17 119.7(2)
C19 C18 H18 120.1
C17 C18 H18 120.1
C14 C15 C16 118.4(2)
C14 C15 H15 120.8
C16 C15 H15 120.8
C25 C26 C27 119.5(2)
C25 C26 H26 120.3
C27 C26 H26 120.3
C28 C33 C32 120.2(2)
C28 C33 H33 119.9
C32 C33 H33 119.9
C8 C7 C6 120.3(3)
C8 C7 H7 119.8
C6 C7 H7 119.8
C10 C11 C6 120.3(2)
C10 C11 H11 119.8
C6 C11 H11 119.8
N8 C27 N7 119.6(2)
N8 C27 C26 120.6(2)
N7 C27 C26 119.7(2)
C7 C8 C9 119.3(2)
C7 C8 H8 120.3
C9 C8 H8 120.3
N7 C23 C24 121.5(2)
N7 C23 H23 119.3
C24 C23 H23 119.3
N2 C5 N1 119.5(2)
N2 C5 C4 121.0(2)
N1 C5 C4 119.5(2)
C10 C9 C8 121.8(2)
C10 C9 Cl1 118.5(2)
C8 C9 Cl1 119.7(2)
C30 C29 C28 120.3(3)
C30 C29 H29 119.9
C28 C29 H29 119.9
C3 C4 C5 119.3(3)
C3 C4 H4 120.4
C5 C4 H4 120.4
N4 C12 C13 121.7(2)
N4 C12 H12 119.1
C13 C12 H12 119.1
F2 C34 F1 107.8(3)
F2 C34 F3 108.8(3)
F1 C34 F3 106.8(3)
F2 C34 S1 111.1(2)
F1 C34 S1 111.4(2)
F3 C34 S1 110.9(2)
C23 C24 C25 119.2(2)
C23 C24 H24 120.4
C25 C24 H24 120.4
N1 C1 C2 121.8(3)
N1 C1 H1 119.1
C2 C1 H1 119.1
C17 C22 C21 119.3(2)
C17 C22 H22 120.3
C21 C22 H22 120.3
C31 C32 C33 119.2(3)
C31 C32 H32 120.4
C33 C32 H32 120.4
C1 C2 C3 118.6(3)
C1 C2 H2 120.7
C3 C2 H2 120.7
C29 C30 C31 119.6(3)
C29 C30 H30 120.2
C31 C30 H30 120.2
C32 C31 C30 121.4(3)
C32 C31 Cl3 119.6(2)
C30 C31 Cl3 119.0(2)
C4 C3 C2 120.4(3)
C4 C3 H3 119.8
C2 C3 H3 119.8

loop_
_geom_bond_atom_site_label_1
_geom_bond_atom_site_label_2
_geom_bond_distance
Rh1 N1 2.0144(19)
Rh1 N7 2.015(2)
Rh1 N3 2.0340(19)
Rh1 N4 2.037(2)
Rh1 N6 2.0612(19)
Rh1 N9 2.0717(19)
Cl2 C20 1.742(2)
S1 O1 1.417(2)
S1 O2 1.437(2)
S1 O3 1.440(2)
S1 C34 1.836(3)
Cl1 C9 1.746(3)
F1 C34 1.325(4)
N2 N3 1.341(3)
N2 C5 1.351(3)
F3 C34 1.329(4)
N9 N8 1.332(3)
N9 C28 1.412(3)
C6 C7 1.391(3)
C6 C11 1.392(4)
C6 N3 1.407(3)
C19 C18 1.377(3)
C19 C20 1.384(4)
C19 H19 0.9300
F2 C34 1.324(4)
N7 C23 1.345(3)
N7 C27 1.368(3)
N5 N6 1.277(3)
N5 C16 1.392(3)
C16 N4 1.352(3)
C16 C15 1.383(3)
C13 C14 1.379(4)
C13 C12 1.382(4)
C13 H13 0.9300
C10 C9 1.370(4)
C10 C11 1.384(4)
C10 H10 0.9300
C17 C22 1.384(3)
C17 C18 1.396(3)
C17 N6 1.435(3)
N1 C1 1.341(3)
N1 C5 1.373(3)
N8 C27 1.344(3)
C14 C15 1.382(4)
C14 H14 0.9300
C21 C20 1.374(3)
C21 C22 1.394(3)
C21 H21 0.9300
C28 C33 1.389(3)
C28 C29 1.397(3)
C25 C26 1.363(4)
C25 C24 1.392(4)
C25 H25 0.9300
N4 C12 1.342(3)
C18 H18 0.9300
C15 H15 0.9300
C26 C27 1.410(3)
C26 H26 0.9300
C33 C32 1.390(4)
C33 H33 0.9300
C7 C8 1.375(4)
C7 H7 0.9300
C11 H11 0.9300
C8 C9 1.376(4)
C8 H8 0.9300
C23 C24 1.376(4)
C23 H23 0.9300
C5 C4 1.407(3)
C29 C30 1.375(4)
C29 H29 0.9300
C4 C3 1.363(4)
C4 H4 0.9300
C12 H12 0.9300
C24 H24 0.9300
C1 C2 1.375(4)
C1 H1 0.9300
C22 H22 0.9300
C32 C31 1.376(4)
C32 H32 0.9300
C2 C3 1.393(4)
C2 H2 0.9300
C30 C31 1.377(4)
C30 H30 0.9300
C31 Cl3 1.750(3)
C3 H3 0.9300
